data_9010419
loop_
_publ_author_name
'Ventruti, G.'
'Zema, M.'
'Scordari, F.'
'Pedrazzi, G.'

_publ_section_title
;
 Thermal behavior of a Ti-rich phlogopite from Mt. Vulture (Potenza, Italy):
 An in situ X-ray single-crystal diffraction study
 Sample: T = 473 K
;
_journal_name_full 'American Mineralogist'
_journal_page_first 632
_journal_page_last 643
_journal_paper_doi 10.2138/am.2008.2700
_journal_volume 93
_journal_year 2008
_chemical_compound_source 'trioctahedral mica, Cava St. Antonia, Mt. Vulture, Potenza, Italy'
_chemical_formula_sum 'Al1.225 Fe0.784 K Mg2.216 O12 Si2.695'
_chemical_name_mineral Phlogopite
_space_group_IT_number 12
_symmetry_space_group_name_Hall '-C 2y'
_symmetry_space_group_name_H-M 'C 1 2/m 1'
_cell_angle_alpha 90
_cell_angle_beta 100.055
_cell_angle_gamma 90
_cell_length_a 5.3400
_cell_length_b 9.2470
_cell_length_c 10.2465
_cell_formula_units_Z 2
_cell_volume 498.190
_database_code_amcsd 0004551
_diffrn_ambient_temperature 473
_exptl_crystal_density_diffrn 2.916
_cod_original_formula_sum 'K (Mg2.216 Fe.784) Si2.695 Al1.225 O12'
_cod_database_code 9010419

loop_
_space_group_symop_operation_xyz
x,y,z
1/2+x,1/2+y,z
x,-y,z
1/2+x,1/2-y,z
-x,y,-z
1/2-x,1/2+y,-z
-x,-y,-z
1/2-x,1/2-y,-z

loop_
_atom_site_label
_atom_site_fract_x
_atom_site_fract_y
_atom_site_fract_z
_atom_site_occupancy
_atom_site_U_iso_or_equiv
K 0.00000 0.50000 0.00000 1.02910 0.04590
MgM1 0.00000 0.00000 0.50000 0.73990 0.01260
FeM1 0.00000 0.00000 0.50000 0.26010 0.01260
MgM2 0.00000 0.33500 0.50000 0.73800 0.01380
FeM2 0.00000 0.33500 0.50000 0.26200 0.01380
Si 0.07560 0.16680 0.22610 0.67370 0.01280
Al 0.07560 0.16680 0.22610 0.30620 0.01280
O1 0.32540 0.23140 0.16800 1.00000 0.02690
O2 0.01570 0.00000 0.17050 1.00000 0.02200
O3 0.13110 0.16760 0.39160 1.00000 0.01490
O4 0.12750 0.50000 0.39740 1.00000 0.01790

loop_
_cod_related_entry_id
_cod_related_entry_database
_cod_related_entry_code
1 AMCSD 0004551
